data_4070510
loop_
_publ_author_name
'Carr, Michael J.'
'McGrath, Thomas D.'
'Stone, F. Gordon A.'

_publ_section_title
;
 Synthesis and Reactivity of 10-Vertexarachno-Platinacarboranes
;
_journal_issue 9
_journal_name_full Organometallics
_journal_page_first 2099
_journal_paper_doi 10.1021/om7012056
_journal_volume 27
_journal_year 2008
_chemical_formula_moiety 'C17 H34 B8 I2 N2 Pt'
_chemical_formula_sum 'C17 H34 B8 I2 N2 Pt'
_chemical_formula_weight 801.83
_chemical_name_systematic
; 
 ? 
;
_space_group_IT_number 14
_symmetry_cell_setting monoclinic
_symmetry_space_group_name_Hall '-P 2ybc'
_symmetry_space_group_name_H-M 'P 1 21/c 1'
_atom_sites_solution_hydrogens geom
_atom_sites_solution_primary direct
_atom_sites_solution_secondary difmap
_audit_creation_method SHELXL-97
_cell_angle_alpha 90.00
_cell_angle_beta 125.297(4)
_cell_angle_gamma 90.00
_cell_formula_units_Z 4
_cell_length_a 14.3012(11)
_cell_length_b 10.3809(7)
_cell_length_c 22.6397(14)
_cell_measurement_reflns_used 9929
_cell_measurement_temperature 110(2)
_cell_measurement_theta_max 29.59
_cell_measurement_theta_min 2.43
_cell_volume 2743.2(4)
_computing_cell_refinement
;
  Bruker APEX2 (Bruker, 2003)
;
_computing_data_collection
;
  Bruker APEX2 (Bruker, 2003)
;
_computing_data_reduction
;
  Bruker APEX2 (Bruker, 2003)
;
_computing_molecular_graphics
;
  ORTEP3 for Windows (Farrugia, 1997)
  XSeed (Barbour, 2001)
;
_computing_publication_material
;
  enCIFer (CCDC, 2002)
;
_computing_structure_refinement
;
  SHELXS-97 (Sheldrick, 1986)
;
_computing_structure_solution
;
  SHELXS-97 (Sheldrick, 1986)
;
_diffrn_ambient_temperature 110(2)
_diffrn_measured_fraction_theta_full 0.997
_diffrn_measured_fraction_theta_max 0.972
_diffrn_measurement_device_type 'Bruker-Nonius X8 APEX CCD area detector'
_diffrn_measurement_method 'phi and omega scans'
_diffrn_radiation_monochromator graphite
_diffrn_radiation_source 'fine-focus sealed tube'
_diffrn_radiation_type MoK\a
_diffrn_radiation_wavelength 0.71073
_diffrn_reflns_av_R_equivalents 0.0538
_diffrn_reflns_av_sigmaI/netI 0.0470
_diffrn_reflns_limit_h_max 19
_diffrn_reflns_limit_h_min -17
_diffrn_reflns_limit_k_max 13
_diffrn_reflns_limit_k_min -14
_diffrn_reflns_limit_l_max 27
_diffrn_reflns_limit_l_min -31
_diffrn_reflns_number 42894
_diffrn_reflns_theta_full 25.00
_diffrn_reflns_theta_max 29.59
_diffrn_reflns_theta_min 1.86
_exptl_absorpt_coefficient_mu 7.374
_exptl_absorpt_correction_T_max 0.6263
_exptl_absorpt_correction_T_min 0.2818
_exptl_absorpt_correction_type multi-scan
_exptl_absorpt_process_details 'SADABS (Bruker, 2003)'
_exptl_crystal_colour yellow
_exptl_crystal_density_diffrn 1.941
_exptl_crystal_density_method 'not measured'
_exptl_crystal_description prism
_exptl_crystal_F_000 1496
_exptl_crystal_size_max 0.23
_exptl_crystal_size_mid 0.11
_exptl_crystal_size_min 0.07
_refine_diff_density_max 2.237
_refine_diff_density_min -1.085
_refine_diff_density_rms 0.178
_refine_ls_extinction_method none
_refine_ls_goodness_of_fit_ref 1.022
_refine_ls_hydrogen_treatment mixed
_refine_ls_matrix_type full
_refine_ls_number_parameters 300
_refine_ls_number_reflns 7509
_refine_ls_number_restraints 0
_refine_ls_restrained_S_all 1.022
_refine_ls_R_factor_all 0.0511
_refine_ls_R_factor_gt 0.0295
_refine_ls_shift/su_max 0.002
_refine_ls_shift/su_mean 0.000
_refine_ls_structure_factor_coef Fsqd
_refine_ls_weighting_details 'calc w=1/[\s^2^(Fo^2^)+(0.0139P)^2^+2.2017P] where P=(Fo^2^+2Fc^2^)/3'
_refine_ls_weighting_scheme calc
_refine_ls_wR_factor_gt 0.0469
_refine_ls_wR_factor_ref 0.0529
_reflns_number_gt 5621
_reflns_number_total 7509
_reflns_threshold_expression >2sigma(I)
_cod_data_source_file cif.cif
_cod_data_source_block 11
_cod_depositor_comments
;
The following automatic conversions were performed:

'_symmetry_cell_setting' value 'Monoclinic' changed to 'monoclinic'
according to /home/saulius/struct/CIF-dictionaries/cif_core.dic
dictionary named 'cif_core.dic' version 2.4.1 from 2010-06-29.

Automatic conversion script
Id: cif_fix_values 1715 2011-07-08 13:25:40Z adriana 
;
_cod_original_cell_volume 2743.2(3)
_cod_original_sg_symbol_H-M P21/c
_cod_database_code 4070510

loop_
_symmetry_equiv_pos_as_xyz
'x, y, z'
'-x, y+1/2, -z+1/2'
'-x, -y, -z'
'x, -y-1/2, z-1/2'

loop_
_atom_site_label
_atom_site_type_symbol
_atom_site_fract_x
_atom_site_fract_y
_atom_site_fract_z
_atom_site_U_iso_or_equiv
_atom_site_adp_type
_atom_site_occupancy
_atom_site_symmetry_multiplicity
_atom_site_calc_flag
_atom_site_refinement_flags
Pt9 Pt 0.285219(11) -0.998215(13) -0.242883(7) 0.01391(4) Uani 1 1 d .
I91 I 0.16687(2) -0.84763(2) -0.364032(14) 0.02371(7) Uani 1 1 d .
I92 I 0.11395(2) -0.98883(2) -0.222212(14) 0.02301(6) Uani 1 1 d .
N14 N 0.1386(3) -1.2199(3) -0.34855(16) 0.0202(7) Uani 1 1 d .
N20 N 0.3432(2) -0.7339(3) -0.16383(16) 0.0166(7) Uani 1 1 d .
C6 C 0.5936(3) -0.9060(3) -0.09042(19) 0.0142(8) Uani 1 1 d .
C13 C 0.1982(3) -1.1417(3) -0.3082(2) 0.0180(8) Uani 1 1 d .
C15 C 0.0481(3) -1.3073(3) -0.4022(2) 0.0182(8) Uani 1 1 d .
C16 C 0.0630(4) -1.4337(4) -0.3633(2) 0.0338(11) Uani 1 1 d .
H16A H 0.1383 -1.4705 -0.3449 0.051 Uiso 1 1 calc R
H16B H 0.0030 -1.4943 -0.3972 0.051 Uiso 1 1 calc R
H16C H 0.0574 -1.4176 -0.3228 0.051 Uiso 1 1 calc R
C17 C -0.0637(3) -1.2410(4) -0.4278(2) 0.0372(12) Uani 1 1 d .
H17A H -0.0679 -1.2271 -0.3866 0.056 Uiso 1 1 calc R
H17B H -0.1281 -1.2951 -0.4639 0.056 Uiso 1 1 calc R
H17C H -0.0676 -1.1578 -0.4496 0.056 Uiso 1 1 calc R
C18 C 0.0621(3) -1.3247(4) -0.4629(2) 0.0231(9) Uani 1 1 d .
H18A H 0.0606 -1.2403 -0.4829 0.035 Uiso 1 1 calc R
H18B H -0.0006 -1.3779 -0.5011 0.035 Uiso 1 1 calc R
H18C H 0.1355 -1.3671 -0.4443 0.035 Uiso 1 1 calc R
C19 C 0.3321(3) -0.8334(3) -0.18965(19) 0.0157(8) Uani 1 1 d .
C21 C 0.3327(3) -0.6118(3) -0.1354(2) 0.0202(8) Uani 1 1 d .
C22 C 0.2040(3) -0.5890(4) -0.1773(2) 0.0300(10) Uani 1 1 d .
H22A H 0.1699 -0.5877 -0.2293 0.045 Uiso 1 1 calc R
H22B H 0.1901 -0.5062 -0.1629 0.045 Uiso 1 1 calc R
H22C H 0.1693 -0.6583 -0.1667 0.045 Uiso 1 1 calc R
C23 C 0.3903(4) -0.5074(3) -0.1505(3) 0.0384(12) Uani 1 1 d .
H23A H 0.4718 -0.5278 -0.1253 0.058 Uiso 1 1 calc R
H23B H 0.3822 -0.4244 -0.1332 0.058 Uiso 1 1 calc R
H23C H 0.3542 -0.5024 -0.2027 0.058 Uiso 1 1 calc R
C24 C 0.3881(4) -0.6306(4) -0.0557(2) 0.0430(13) Uani 1 1 d .
H24A H 0.3497 -0.7011 -0.0487 0.065 Uiso 1 1 calc R
H24B H 0.3813 -0.5512 -0.0350 0.065 Uiso 1 1 calc R
H24C H 0.4692 -0.6519 -0.0314 0.065 Uiso 1 1 calc R
C61 C 0.6797(3) -0.8085(3) -0.03851(19) 0.0157(8) Uani 1 1 d .
C62 C 0.7597(3) -0.8343(3) 0.0342(2) 0.0201(8) Uani 1 1 d .
H62 H 0.7615 -0.9194 0.0536 0.024 Uiso 1 1 calc R
C63 C 0.8373(3) -0.7404(4) 0.0797(2) 0.0243(9) Uani 1 1 d .
H63 H 0.8939 -0.7598 0.1311 0.029 Uiso 1 1 calc R
C64 C 0.8355(3) -0.6194(4) 0.0533(2) 0.0242(9) Uani 1 1 d .
H64 H 0.8910 -0.5537 0.0857 0.029 Uiso 1 1 calc R
C65 C 0.7553(3) -0.5920(3) -0.0189(2) 0.0228(9) Uani 1 1 d .
H65 H 0.7526 -0.5061 -0.0377 0.027 Uiso 1 1 calc R
C66 C 0.6781(3) -0.6864(3) -0.0650(2) 0.0205(8) Uani 1 1 d .
H66 H 0.6221 -0.6670 -0.1164 0.025 Uiso 1 1 calc R
B1 B 0.5401(4) -1.1707(4) -0.1180(2) 0.0207(10) Uani 1 1 d .
H1 H 0.5663 -1.2566 -0.0965 0.025 Uiso 1 1 calc R
B2 B 0.6377(4) -1.0471(4) -0.0966(2) 0.0184(9) Uani 1 1 d .
H2 H 0.7201 -1.0648 -0.0641 0.022 Uiso 1 1 calc R
B3 B 0.5586(4) -1.1110(4) -0.1841(2) 0.0211(10) Uani 1 1 d .
H3 H 0.5951 -1.1623 -0.2019 0.025 Uiso 1 1 calc R
B4 B 0.4232(3) -1.1496(4) -0.2075(2) 0.0188(9) Uani 1 1 d .
H4 H 0.3855 -1.2268 -0.2369 0.023 Uiso 1 1 calc R
B5 B 0.5512(4) -1.0377(4) -0.0637(3) 0.0201(10) Uani 1 1 d .
B7 B 0.5828(4) -0.9408(4) -0.1707(2) 0.0179(9) Uani 1 1 d .
B8 B 0.4408(4) -1.0073(4) -0.2479(2) 0.0180(9) Uani 1 1 d .
B10 B 0.4079(4) -1.1113(4) -0.1361(2) 0.0189(9) Uani 1 1 d .
H6 H 0.523(3) -0.869(3) -0.120(2) 0.023 Uiso 1 1 d .
H10 H 0.366(3) -1.166(3) -0.1186(19) 0.023 Uiso 1 1 d .
H5 H 0.586(3) -1.047(3) -0.008(2) 0.023 Uiso 1 1 d .
H7 H 0.641(3) -0.893(3) -0.1778(19) 0.023 Uiso 1 1 d .
H78 H 0.487(3) -0.902(3) -0.215(2) 0.027(11) Uiso 1 1 d .
H8 H 0.416(3) -0.999(3) -0.300(2) 0.032 Uiso 1 1 d .
H51 H 0.445(4) -1.015(3) -0.093(2) 0.036(12) Uiso 1 1 d .

loop_
_atom_site_aniso_label
_atom_site_aniso_U_11
_atom_site_aniso_U_22
_atom_site_aniso_U_33
_atom_site_aniso_U_23
_atom_site_aniso_U_13
_atom_site_aniso_U_12
Pt9 0.01169(7) 0.01561(7) 0.01288(8) -0.00283(6) 0.00620(6) -0.00209(6)
I91 0.01773(13) 0.03003(14) 0.01718(14) 0.00459(11) 0.00652(10) 0.00008(11)
I92 0.01653(13) 0.03235(14) 0.02356(15) -0.00003(11) 0.01355(11) -0.00198(11)
N14 0.0172(17) 0.0240(17) 0.0162(18) -0.0050(14) 0.0078(14) -0.0027(14)
N20 0.0144(16) 0.0174(16) 0.0160(17) -0.0012(13) 0.0075(14) -0.0009(13)
C6 0.0095(18) 0.0150(17) 0.013(2) 0.0011(14) 0.0033(15) 0.0014(14)
C13 0.0158(19) 0.0224(19) 0.017(2) -0.0011(16) 0.0099(16) -0.0005(16)
C15 0.0122(18) 0.0184(18) 0.020(2) -0.0068(15) 0.0067(16) -0.0058(15)
C16 0.045(3) 0.031(2) 0.031(3) 0.000(2) 0.025(2) -0.012(2)
C17 0.017(2) 0.049(3) 0.037(3) -0.019(2) 0.010(2) -0.002(2)
C18 0.027(2) 0.025(2) 0.018(2) -0.0050(16) 0.0132(18) -0.0054(17)
C19 0.0083(17) 0.023(2) 0.0125(19) 0.0026(15) 0.0043(15) 0.0007(15)
C21 0.025(2) 0.0165(18) 0.023(2) -0.0019(16) 0.0164(18) 0.0013(16)
C22 0.029(2) 0.026(2) 0.043(3) -0.0005(19) 0.026(2) 0.0043(18)
C23 0.045(3) 0.017(2) 0.071(4) -0.003(2) 0.043(3) -0.003(2)
C24 0.059(3) 0.036(3) 0.021(3) -0.009(2) 0.015(2) 0.008(2)
C61 0.0140(18) 0.0181(18) 0.018(2) -0.0014(15) 0.0107(16) -0.0007(15)
C62 0.021(2) 0.0181(19) 0.020(2) 0.0024(16) 0.0113(17) -0.0003(16)
C63 0.019(2) 0.030(2) 0.020(2) -0.0026(17) 0.0093(18) -0.0043(17)
C64 0.016(2) 0.025(2) 0.031(3) -0.0112(17) 0.0134(19) -0.0071(16)
C65 0.023(2) 0.0144(18) 0.031(2) -0.0020(16) 0.0162(19) -0.0010(16)
C66 0.0162(19) 0.024(2) 0.021(2) 0.0070(16) 0.0100(17) 0.0021(16)
B1 0.023(2) 0.013(2) 0.024(3) 0.0005(17) 0.012(2) -0.0010(18)
B2 0.014(2) 0.018(2) 0.021(2) 0.0037(18) 0.0084(19) 0.0039(17)
B3 0.019(2) 0.024(2) 0.022(3) -0.0005(18) 0.013(2) 0.0022(18)
B4 0.016(2) 0.022(2) 0.017(2) -0.0045(18) 0.0089(18) -0.0006(18)
B5 0.018(2) 0.025(2) 0.017(3) 0.0031(18) 0.010(2) 0.0006(18)
B7 0.013(2) 0.024(2) 0.016(2) 0.0046(18) 0.0077(19) 0.0011(18)
B8 0.014(2) 0.020(2) 0.014(2) -0.0064(18) 0.0052(18) 0.0002(18)
B10 0.017(2) 0.017(2) 0.021(3) -0.0014(18) 0.0100(19) -0.0028(17)

loop_
_atom_type_symbol
_atom_type_description
_atom_type_scat_dispersion_real
_atom_type_scat_dispersion_imag
_atom_type_scat_source
C C 0.0033 0.0016 'International Tables Vol C Tables 4.2.6.8 and 6.1.1.4'
H H 0.0000 0.0000 'International Tables Vol C Tables 4.2.6.8 and 6.1.1.4'
B B 0.0013 0.0007 'International Tables Vol C Tables 4.2.6.8 and 6.1.1.4'
I I -0.4742 1.8119 'International Tables Vol C Tables 4.2.6.8 and 6.1.1.4'
N N 0.0061 0.0033 'International Tables Vol C Tables 4.2.6.8 and 6.1.1.4'
Pt Pt -1.7033 8.3905 'International Tables Vol C Tables 4.2.6.8 and 6.1.1.4'

loop_
_geom_angle_atom_site_label_1
_geom_angle_atom_site_label_2
_geom_angle_atom_site_label_3
_geom_angle
C13 Pt9 C19 164.77(14)
C13 Pt9 B4 77.51(15)
C19 Pt9 B4 117.65(14)
C13 Pt9 B8 98.23(15)
C19 Pt9 B8 93.94(14)
B4 Pt9 B8 47.20(15)
C13 Pt9 B10 99.76(15)
C19 Pt9 B10 90.95(14)
B4 Pt9 B10 45.99(16)
B8 Pt9 B10 81.96(16)
C13 Pt9 I91 85.57(11)
C19 Pt9 I91 84.95(10)
B4 Pt9 I91 131.05(11)
B8 Pt9 I91 91.72(11)
B10 Pt9 I91 172.23(11)
C13 Pt9 I92 85.13(11)
C19 Pt9 I92 83.52(10)
B4 Pt9 I92 129.89(11)
B8 Pt9 I92 174.30(11)
B10 Pt9 I92 92.96(12)
I91 Pt9 I92 93.129(10)
C13 N14 C15 171.2(4)
C19 N20 C21 167.9(3)
C61 C6 B2 119.3(3)
C61 C6 B5 123.5(3)
B2 C6 B5 63.5(2)
C61 C6 B7 119.1(3)
B2 C6 B7 62.5(2)
B5 C6 B7 110.8(3)
C61 C6 H6 111(2)
B2 C6 H6 129(2)
B5 C6 H6 97(2)
B7 C6 H6 86(2)
N14 C13 Pt9 174.0(3)
N14 C15 C18 108.0(3)
N14 C15 C17 105.5(3)
C18 C15 C17 111.8(3)
N14 C15 C16 107.0(3)
C18 C15 C16 112.0(3)
C17 C15 C16 112.2(3)
C15 C16 H16A 109.5
C15 C16 H16B 109.5
H16A C16 H16B 109.5
C15 C16 H16C 109.5
H16A C16 H16C 109.5
H16B C16 H16C 109.5
C15 C17 H17A 109.5
C15 C17 H17B 109.5
H17A C17 H17B 109.5
C15 C17 H17C 109.5
H17A C17 H17C 109.5
H17B C17 H17C 109.5
C15 C18 H18A 109.5
C15 C18 H18B 109.5
H18A C18 H18B 109.5
C15 C18 H18C 109.5
H18A C18 H18C 109.5
H18B C18 H18C 109.5
N20 C19 Pt9 170.4(3)
N20 C21 C24 107.3(3)
N20 C21 C23 108.2(3)
C24 C21 C23 112.6(4)
N20 C21 C22 104.7(3)
C24 C21 C22 112.0(4)
C23 C21 C22 111.5(3)
C21 C22 H22A 109.5
C21 C22 H22B 109.5
H22A C22 H22B 109.5
C21 C22 H22C 109.5
H22A C22 H22C 109.5
H22B C22 H22C 109.5
C21 C23 H23A 109.5
C21 C23 H23B 109.5
H23A C23 H23B 109.5
C21 C23 H23C 109.5
H23A C23 H23C 109.5
H23B C23 H23C 109.5
C21 C24 H24A 109.5
C21 C24 H24B 109.5
H24A C24 H24B 109.5
C21 C24 H24C 109.5
H24A C24 H24C 109.5
H24B C24 H24C 109.5
C62 C61 C66 118.9(3)
C62 C61 C6 122.8(3)
C66 C61 C6 118.3(3)
C61 C62 C63 120.3(3)
C61 C62 H62 119.8
C63 C62 H62 119.8
C64 C63 C62 120.6(4)
C64 C63 H63 119.7
C62 C63 H63 119.7
C65 C64 C63 119.6(3)
C65 C64 H64 120.2
C63 C64 H64 120.2
C64 C65 C66 120.0(3)
C64 C65 H65 120.0
C66 C65 H65 120.0
C65 C66 C61 120.5(3)
C65 C66 H66 119.7
C61 C66 H66 119.7
B4 B1 B2 107.9(3)
B4 B1 B3 59.1(2)
B2 B1 B3 59.5(2)
B4 B1 B5 110.2(3)
B2 B1 B5 60.3(2)
B3 B1 B5 108.2(3)
B4 B1 B10 61.0(2)
B2 B1 B10 112.2(3)
B3 B1 B10 109.8(3)
B5 B1 B10 63.7(2)
B4 B1 H1 121.8
B2 B1 H1 121.0
B3 B1 H1 122.5
B5 B1 H1 120.1
B10 B1 H1 118.3
C6 B2 B1 113.3(3)
C6 B2 B3 114.1(3)
B1 B2 B3 61.1(2)
C6 B2 B7 62.6(2)
B1 B2 B7 110.5(3)
B3 B2 B7 61.3(3)
C6 B2 B5 61.1(2)
B1 B2 B5 61.2(3)
B3 B2 B5 110.1(3)
B7 B2 B5 109.1(3)
C6 B2 H2 117.4
B1 B2 H2 119.5
B3 B2 H2 119.3
B7 B2 H2 120.7
B5 B2 H2 121.5
B4 B3 B2 108.1(3)
B4 B3 B1 59.5(2)
B2 B3 B1 59.4(2)
B4 B3 B7 110.6(3)
B2 B3 B7 59.9(2)
B1 B3 B7 108.0(3)
B4 B3 B8 62.2(2)
B2 B3 B8 111.9(3)
B1 B3 B8 110.9(3)
B7 B3 B8 63.1(2)
B4 B3 H3 121.0
B2 B3 H3 121.4
B1 B3 H3 122.1
B7 B3 H3 120.5
B8 B3 H3 117.9
B3 B4 B1 61.4(2)
B3 B4 B10 111.7(3)
B1 B4 B10 61.0(2)
B3 B4 B8 60.9(2)
B1 B4 B8 111.5(3)
B10 B4 B8 113.2(3)
B3 B4 Pt9 122.4(3)
B1 B4 Pt9 123.4(3)
B10 B4 Pt9 68.43(19)
B8 B4 Pt9 66.93(19)
B3 B4 H4 118.3
B1 B4 H4 117.9
B10 B4 H4 119.2
B8 B4 H4 120.0
Pt9 B4 H4 107.5
C6 B5 B2 55.3(2)
C6 B5 B1 106.1(3)
B2 B5 B1 58.5(2)
C6 B5 B10 115.9(3)
B2 B5 B10 106.4(3)
B1 B5 B10 58.3(2)
C6 B5 H5 118(2)
B2 B5 H5 122(2)
B1 B5 H5 123(2)
B10 B5 H5 122(2)
C6 B5 H51 102.8(17)
B2 B5 H51 134(2)
B1 B5 H51 99.9(18)
B10 B5 H51 41.9(17)
H5 B5 H51 104(3)
B2 B7 C6 55.0(2)
B2 B7 B3 58.8(2)
C6 B7 B3 105.6(3)
B2 B7 B8 107.5(3)
C6 B7 B8 115.7(3)
B3 B7 B8 58.8(2)
B2 B7 H7 118.7(19)
C6 B7 H7 117(2)
B3 B7 H7 122.0(19)
B8 B7 H7 124(2)
B2 B7 H78 131.5(18)
C6 B7 H78 99.4(18)
B3 B7 H78 100.0(17)
B8 B7 H78 41.9(17)
H7 B7 H78 110(3)
B3 B8 B4 56.9(2)
B3 B8 B7 58.0(2)
B4 B8 B7 102.6(3)
B3 B8 Pt9 117.9(3)
B4 B8 Pt9 65.87(19)
B7 B8 Pt9 119.7(3)
B3 B8 H78 96.8(17)
B4 B8 H78 125.0(17)
B7 B8 H78 39.4(16)
Pt9 B8 H78 96.9(17)
B3 B8 H8 121(2)
B4 B8 H8 126(2)
B7 B8 H8 121(2)
Pt9 B8 H8 111(2)
H78 B8 H8 109(3)
B4 B10 B1 58.0(2)
B4 B10 B5 103.5(3)
B1 B10 B5 58.1(2)
B4 B10 Pt9 65.58(19)
B1 B10 Pt9 118.2(3)
B5 B10 Pt9 119.0(2)
B4 B10 H10 128(2)
B1 B10 H10 118.7(19)
B5 B10 H10 117(2)
Pt9 B10 H10 114.4(19)
B4 B10 H51 130(2)
B1 B10 H51 100.2(19)
B5 B10 H51 42.3(19)
Pt9 B10 H51 97.3(18)
H10 B10 H51 102(3)

loop_
_geom_bond_atom_site_label_1
_geom_bond_atom_site_label_2
_geom_bond_distance
Pt9 C13 1.956(4)
Pt9 C19 1.973(4)
Pt9 B4 2.275(4)
Pt9 B8 2.294(5)
Pt9 B10 2.324(4)
Pt9 I91 2.7325(3)
Pt9 I92 2.7481(3)
N14 C13 1.149(4)
N14 C15 1.469(4)
N20 C19 1.152(4)
N20 C21 1.468(4)
C6 C61 1.500(5)
C6 B2 1.633(5)
C6 B5 1.739(6)
C6 B7 1.770(6)
C6 H6 0.91(4)
C15 C18 1.512(5)
C15 C17 1.516(5)
C15 C16 1.524(5)
C16 H16A 0.9800
C16 H16B 0.9800
C16 H16C 0.9800
C17 H17A 0.9800
C17 H17B 0.9800
C17 H17C 0.9800
C18 H18A 0.9800
C18 H18B 0.9800
C18 H18C 0.9800
C21 C24 1.508(6)
C21 C23 1.515(5)
C21 C22 1.525(5)
C22 H22A 0.9800
C22 H22B 0.9800
C22 H22C 0.9800
C23 H23A 0.9800
C23 H23B 0.9800
C23 H23C 0.9800
C24 H24A 0.9800
C24 H24B 0.9800
C24 H24C 0.9800
C61 C62 1.383(5)
C61 C66 1.397(5)
C62 C63 1.386(5)
C62 H62 0.9800
C63 C64 1.385(5)
C63 H63 0.9800
C64 C65 1.379(5)
C64 H64 0.9800
C65 C66 1.392(5)
C65 H65 0.9800
C66 H66 0.9800
B1 B4 1.742(6)
B1 B2 1.746(6)
B1 B3 1.775(6)
B1 B5 1.794(6)
B1 B10 1.798(6)
B1 H1 0.9801
B2 B3 1.748(6)
B2 B7 1.768(6)
B2 B5 1.778(7)
B2 H2 0.9801
B3 B4 1.734(6)
B3 B7 1.793(6)
B3 B8 1.808(6)
B3 H3 0.9801
B4 B10 1.797(6)
B4 B8 1.829(6)
B4 H4 0.9801
B5 B10 1.894(6)
B5 H5 1.06(4)
B5 H51 1.28(4)
B7 B8 1.885(6)
B7 H7 1.06(4)
B7 H78 1.21(4)
B8 H78 1.27(3)
B8 H8 1.01(4)
B10 H10 1.05(4)
B10 H51 1.27(4)
